data_9011298
loop_
_publ_author_name
'Weller, M. T.'
'Light, M. E.'
'Gelbrich, T.'

_publ_section_title
;
 Structure of uranium (VI) oxide dihydrate UO3*2H2O; synthetic meta-schoepite
 (UO2)4O(OH)6*5H2O
 Sample: T = 150 K
;
_journal_issue 4
_journal_name_full 'Acta Crystallographica, Section B'
_journal_page_first 577
_journal_page_last 583
_journal_paper_doi 10.1107/S0108768199016559
_journal_volume 56
_journal_year 2000
_chemical_compound_source Synthetic
_chemical_formula_sum 'H34 O40 U8'
_chemical_name_mineral Metaschoepite
_space_group_IT_number 60
_symmetry_space_group_name_Hall '-P 2n 2ab'
_symmetry_space_group_name_H-M 'P b c n'
_cell_angle_alpha 90
_cell_angle_beta 90
_cell_angle_gamma 90
_cell_formula_units_Z 4
_cell_length_a 14.6861
_cell_length_b 13.9799
_cell_length_c 16.7063
_cell_volume 3429.974
_database_code_amcsd 0009921
_diffrn_ambient_temperature 150
_exptl_crystal_density_diffrn 4.993
_cod_original_formula_sum 'U8 O40 H34'
_cod_database_code 9011298

loop_
_space_group_symop_operation_xyz
x,y,z
x,-y,1/2+z
-x,y,1/2-z
1/2-x,1/2+y,z
1/2+x,1/2-y,-z
1/2+x,1/2+y,1/2-z
1/2-x,1/2-y,1/2+z
-x,-y,-z

loop_
_atom_site_aniso_label
_atom_site_aniso_U_11
_atom_site_aniso_U_22
_atom_site_aniso_U_33
_atom_site_aniso_U_12
_atom_site_aniso_U_13
_atom_site_aniso_U_23
U1 0.02830 0.01360 0.00490 -0.00040 -0.00020 -0.00060
U2 0.02920 0.01310 0.00740 0.00080 -0.00120 -0.00120
U3 0.03200 0.01350 0.00570 0.00020 -0.00010 0.00010
U4 0.02960 0.01260 0.00680 -0.00080 0.00160 0.00070

loop_
_atom_site_label
_atom_site_fract_x
_atom_site_fract_y
_atom_site_fract_z
_atom_site_occupancy
_atom_site_U_iso_or_equiv
_atom_site_type_symbol
_atom_site_attached_hydrogens
U1 0.23453 0.74724 0.36301 1.00000 0.01561 U 0
U2 0.29656 0.77012 0.59321 1.00000 0.01655 U 0
U3 0.25426 0.51155 0.22973 1.00000 0.01706 U 0
U4 0.25432 0.51460 0.50131 1.00000 0.01630 U 0
O1 0.18020 0.74790 0.59350 1.00000 0.03200 O 0
O2 0.14380 0.45290 0.22440 1.00000 0.02800 O 0
O3 0.12930 0.74490 0.41270 1.00000 0.02600 O 0
O4 0.41670 0.78490 0.59140 1.00000 0.02200 O 0
O5 0.36420 0.56330 0.23590 1.00000 0.02600 O 0
O6 0.14160 0.55790 0.51790 1.00000 0.02300 O 0
O7 0.33850 0.75240 0.31010 1.00000 0.03400 O 0
O8 0.36920 0.47240 0.48450 1.00000 0.02500 O 0
O9 0.26520 0.92360 0.60790 1.00000 0.01900 O 0
O-H10 0.20280 0.36150 0.45910 1.00000 0.01900 O 1
O-H11 0.31250 0.67190 0.47370 1.00000 0.01600 O 1
O-H12 0.21520 0.56670 0.36350 1.00000 0.02100 O 1
O-H13 0.31210 0.60070 0.62700 1.00000 0.01900 O 1
O-H14 0.18460 0.68520 0.23420 1.00000 0.02200 O 1
O-H15 0.18630 0.88880 0.30660 1.00000 0.01800 O 1
Wat16 0.00000 0.76090 0.25000 1.00000 0.04900 O 2
Wat17 0.50150 0.44090 0.13860 1.00000 0.04800 O 2
Wat18 -0.02530 0.62230 0.58700 1.00000 0.06000 O 2
Wat19 0.03140 0.56210 0.33910 1.00000 0.04600 O 2
Wat20 -0.01190 0.85290 0.57920 1.00000 0.08100 O 2
Wat21 0.51700 0.75800 0.28700 0.50000 0.09760 O 2

loop_
_cod_changelog_entry_id
_cod_changelog_entry_author
_cod_changelog_entry_date
_cod_changelog_entry_text
1
;cod-tools version 3.8.0
Id: cif_guess_AMCSD_atom_types 9581 2023-05-17 12:35:41Z saulius
;
2023-05-23T09:22:07+03:00
;Derived atom types and hydrogen counts
from atom names that follow the AMCSD naming convention
(Wat == water, O-H == hydroxyl).
;

loop_
_cod_related_entry_id
_cod_related_entry_database
_cod_related_entry_code
1 AMCSD 0009921
